data_7241215
loop_
_publ_author_name
'Chen, Chia-Jou'
'Lee, Wei-Te'
'Hu, Ji-Hong'
'Mahat Chhetri, Pradhumna'
'Chen, Jhy-Der'

_publ_section_title
;
 Structural Diversity and Modification in Ni(II) Coordination Polymers:
 Peculiar Phenomenon of Reversible Structural Transformation between 1D
 Ladder and 2D Layer
;
_journal_name_full CrystEngComm
_journal_paper_doi 10.1039/D0CE01170C
_journal_year 2020
_chemical_formula_sum 'C39 H42 N6 Ni O11.5'
_chemical_formula_weight 837.49
_space_group_crystal_system monoclinic
_space_group_IT_number 15
_space_group_name_Hall '-C 2yc'
_space_group_name_H-M_alt 'C 1 2/c 1'
_atom_sites_solution_hydrogens mixed
_audit_creation_method SHELXL-2014/7
_audit_update_record
;
2020-07-27 deposited with the CCDC.	2020-09-10 downloaded from the CCDC.
;
_cell_angle_alpha 90
_cell_angle_beta 110.736(6)
_cell_angle_gamma 90
_cell_formula_units_Z 8
_cell_length_a 31.829(3)
_cell_length_b 9.6745(10)
_cell_length_c 25.802(3)
_cell_measurement_reflns_used 9865
_cell_measurement_temperature 296(2)
_cell_measurement_theta_max 28.15
_cell_measurement_theta_min 2.45
_cell_volume 7430.5(14)
_computing_cell_refinement 'Bruker SAINT'
_computing_data_collection 'Bruker APEX2'
_computing_data_reduction 'Bruker SAINT'
_computing_molecular_graphics 'Bruker SHELXTL'
_computing_publication_material 'Bruker SHELXTL'
_computing_structure_refinement 'SHELXL-2014/7 (Sheldrick, 2014)'
_computing_structure_solution 'SHELXS-97 (Sheldrick 2008)'
_diffrn_ambient_temperature 296(2)
_diffrn_measured_fraction_theta_full 0.999
_diffrn_measured_fraction_theta_max 0.999
_diffrn_measurement_device_type 'Bruker APEX-II CCD'
_diffrn_measurement_method '\f and \w scans'
_diffrn_radiation_type MoK\a
_diffrn_radiation_wavelength 0.71073
_diffrn_reflns_av_R_equivalents 0.0486
_diffrn_reflns_av_unetI/netI 0.0555
_diffrn_reflns_Laue_measured_fraction_full 0.999
_diffrn_reflns_Laue_measured_fraction_max 0.999
_diffrn_reflns_limit_h_max 39
_diffrn_reflns_limit_h_min -39
_diffrn_reflns_limit_k_max 11
_diffrn_reflns_limit_k_min -5
_diffrn_reflns_limit_l_max 31
_diffrn_reflns_limit_l_min -31
_diffrn_reflns_number 22561
_diffrn_reflns_point_group_measured_fraction_full 0.999
_diffrn_reflns_point_group_measured_fraction_max 0.999
_diffrn_reflns_theta_full 25.242
_diffrn_reflns_theta_max 26.000
_diffrn_reflns_theta_min 1.688
_exptl_absorpt_coefficient_mu 0.596
_exptl_absorpt_correction_T_max 0.7457
_exptl_absorpt_correction_T_min 0.6779
_exptl_absorpt_correction_type multi-scan
_exptl_absorpt_process_details 'SADABS V2008/1 (Bruker AXS, 2008)'
_exptl_crystal_colour colourless
_exptl_crystal_density_diffrn 1.497
_exptl_crystal_description Plate
_exptl_crystal_F_000 3504
_exptl_crystal_size_max 0.200
_exptl_crystal_size_mid 0.100
_exptl_crystal_size_min 0.050
_refine_diff_density_max 0.839
_refine_diff_density_min -0.734
_refine_diff_density_rms 0.075
_refine_ls_extinction_method none
_refine_ls_goodness_of_fit_ref 1.032
_refine_ls_hydrogen_treatment mixed
_refine_ls_matrix_type full
_refine_ls_number_parameters 555
_refine_ls_number_reflns 7302
_refine_ls_number_restraints 810
_refine_ls_restrained_S_all 1.064
_refine_ls_R_factor_all 0.0775
_refine_ls_R_factor_gt 0.0524
_refine_ls_shift/su_max 0.001
_refine_ls_shift/su_mean 0.000
_refine_ls_structure_factor_coef Fsqd
_refine_ls_weighting_details 'w=1/[\s^2^(Fo^2^)+(0.0618P)^2^+19.8758P] where P=(Fo^2^+2Fc^2^)/3'
_refine_ls_weighting_scheme calc
_refine_ls_wR_factor_gt 0.1265
_refine_ls_wR_factor_ref 0.1394
_reflns_Friedel_coverage 0.000
_reflns_number_gt 5426
_reflns_number_total 7302
_reflns_threshold_expression 'I > 2\s(I)'
_cod_data_source_file d0ce01170c2.cif
_cod_data_source_block 2
_cod_depositor_comments
;
The following automatic conversions were performed:

data item '_exptl_absorpt_correction_type' value 'multi_scan' was
changed to 'multi-scan' in accordance with the
/home/data/users/saulius/crontab/automatic-downloads/rss-feeds/RSC/lib/dictionaries/cif_core.dic
dictionary named 'cif_core.dic' version 2.4.2 last updated on
2011-04-26.

Automatic conversion script
Id: cif_fix_values 7556 2019-12-06 15:28:31Z antanas 
;
_cod_original_cell_volume 7430.6(13)
_cod_original_sg_symbol_H-M 'C 2/c'
_cod_original_formula_sum 'C39 H42 N6 Ni O11.50'
_cod_database_code 7241215
_shelx_shelxl_version_number 2014/7
_shelx_space_group_comment
; 
The symmetry employed for this shelxl refinement is uniquely defined 
by the following loop, which should always be used as a source of 
symmetry information in preference to the above space-group names. 
They are only intended as comments. 
;
_shelx_estimated_absorpt_t_min 0.890
_shelx_estimated_absorpt_t_max 0.971

loop_
_space_group_symop_operation_xyz
'x, y, z'
'-x, y, -z+1/2'
'x+1/2, y+1/2, z'
'-x+1/2, y+1/2, -z+1/2'
'-x, -y, -z'
'x, -y, z-1/2'
'-x+1/2, -y+1/2, -z'
'x+1/2, -y+1/2, z-1/2'

loop_
_atom_site_label
_atom_site_type_symbol
_atom_site_fract_x
_atom_site_fract_y
_atom_site_fract_z
_atom_site_U_iso_or_equiv
_atom_site_adp_type
_atom_site_occupancy
_atom_site_site_symmetry_order
_atom_site_calc_flag
_atom_site_refinement_flags_posn
_atom_site_refinement_flags_adp
_atom_site_refinement_flags_occupancy
_atom_site_disorder_assembly
_atom_site_disorder_group
Ni Ni 0.62219(2) 0.66199(4) 0.87084(2) 0.01983(13) Uani 1 1 d . . . . .
O1 O 0.46343(9) 0.8345(3) 0.82283(15) 0.0547(9) Uani 1 1 d . . . . .
O2 O 0.28633(9) 0.9961(3) 0.90796(14) 0.0531(8) Uani 1 1 d . . . . .
O3 O 0.60371(8) -0.0112(3) 0.96951(11) 0.0352(6) Uani 1 1 d . . . . .
O4 O 0.64142(7) 0.6231(3) 0.80481(9) 0.0283(5) Uani 1 1 d . . . . .
O5 O 0.59092(10) 0.4699(3) 0.75559(12) 0.0557(9) Uani 1 1 d . . . . .
O6 O 0.56825(9) 0.5105(4) 0.54621(12) 0.0673(11) Uani 1 1 d . . . . .
O7 O 0.63007(8) 0.4357(3) 0.53569(9) 0.0341(6) Uani 1 1 d . . . . .
O8 O 0.56010(8) 0.5672(3) 0.83006(10) 0.0304(6) Uani 1 1 d . . . . .
H8C H 0.5619 0.5192 0.8033 0.037 Uiso 1 1 d R U . . .
H8D H 0.5404 0.6293 0.8166 0.037 Uiso 1 1 d R U . . .
O9 O 0.60442(9) 0.7046(3) 0.94074(11) 0.0285(6) Uani 1 1 d . . . . .
H9C H 0.6097(15) 0.649(5) 0.970(2) 0.053(14) Uiso 1 1 d . . . . .
H9D H 0.6001(16) 0.776(6) 0.950(2) 0.058(16) Uiso 1 1 d . . . . .
O10 O 0.5000 0.7150(5) 0.7500 0.0514(11) Uani 1 2 d S T P . .
H10C H 0.4880 0.7696 0.7666 0.062 Uiso 1 1 d R U . . .
O11 O 0.48580(11) 0.4571(5) 0.56086(15) 0.0842(13) Uani 1 1 d . . . . .
H11B H 0.4696 0.4739 0.5274 0.101 Uiso 1 1 d R U . . .
H11C H 0.5081 0.4077 0.5616 0.101 Uiso 1 1 d R U . . .
O12 O 0.51756(10) 0.3440(3) 0.67461(14) 0.0575(8) Uani 1 1 d . . . . .
H12C H 0.5390 0.3899 0.6971 0.069 Uiso 1 1 d R U . . .
H12D H 0.5043 0.3946 0.6467 0.069 Uiso 1 1 d R U . . .
N1 N 0.59304(9) 0.8568(3) 0.84037(11) 0.0250(6) Uani 1 1 d . . . . .
N2 N 0.49276(9) 1.0491(3) 0.83872(12) 0.0293(7) Uani 1 1 d . . . . .
H2A H 0.4880 1.1336 0.8454 0.035 Uiso 1 1 calc R U . . .
N3 N 0.30335(9) 1.2232(3) 0.91401(12) 0.0262(6) Uani 1 1 d . . . . .
H3A H 0.3230 1.2834 0.9132 0.031 Uiso 1 1 calc R U . . .
N4 N 0.18628(8) 1.2579(3) 0.90765(11) 0.0218(6) Uani 1 1 d . . . . .
N5 N 0.64051(9) 0.4627(3) 0.90708(11) 0.0233(6) Uani 1 1 d . . . . .
N6 N 0.58353(10) 0.2136(3) 0.96545(13) 0.0326(7) Uani 1 1 d . . . . .
H6A H 0.5640 0.2699 0.9694 0.039 Uiso 1 1 calc R U . . .
C1 C 0.61128(12) 0.9481(4) 0.81587(15) 0.0329(7) Uani 1 1 d . U . . .
H1A H 0.6373 0.9239 0.8096 0.040 Uiso 1 1 calc R U . . .
C2 C 0.59287(12) 1.0776(4) 0.79949(16) 0.0379(8) Uani 1 1 d . U . . .
H2B H 0.6070 1.1401 0.7837 0.046 Uiso 1 1 calc R U . . .
C3 C 0.55343(12) 1.1129(4) 0.80681(16) 0.0352(7) Uani 1 1 d . U . . .
H3B H 0.5407 1.1997 0.7964 0.042 Uiso 1 1 calc R U . . .
C4 C 0.53313(11) 1.0170(4) 0.82982(15) 0.0289(7) Uani 1 1 d . U . . .
C5 C 0.55477(11) 0.8919(4) 0.84726(14) 0.0276(7) Uani 1 1 d . U . . .
H5A H 0.5420 0.8291 0.8647 0.033 Uiso 1 1 calc R U . . .
C6 C 0.46130(12) 0.9537(4) 0.83725(17) 0.0362(7) Uani 1 1 d . U . . .
C7 C 0.42313(12) 0.9977(4) 0.85477(16) 0.0345(7) Uani 1 1 d . U . . .
C8 C 0.41421(14) 1.1315(4) 0.8641(2) 0.0480(8) Uani 1 1 d . U . . .
H8B H 0.4324 1.2023 0.8597 0.058 Uiso 1 1 calc R U . . .
C9 C 0.37777(14) 1.1619(4) 0.88013(19) 0.0469(8) Uani 1 1 d . U . . .
H9B H 0.3711 1.2538 0.8843 0.056 Uiso 1 1 calc R U . . .
C10 C 0.35171(12) 1.0608(4) 0.88984(16) 0.0324(7) Uani 1 1 d . U . . .
C11 C 0.36150(13) 0.9273(4) 0.88193(19) 0.0446(8) Uani 1 1 d . U . . .
H11A H 0.3445 0.8563 0.8888 0.054 Uiso 1 1 calc R U . . .
C12 C 0.39630(13) 0.8958(4) 0.86385(19) 0.0462(8) Uani 1 1 d . U . . .
H12A H 0.4018 0.8040 0.8577 0.055 Uiso 1 1 calc R U . . .
C13 C 0.31127(12) 1.0887(4) 0.90522(16) 0.0320(7) Uani 1 1 d . U . . .
C14 C 0.26519(10) 1.2709(3) 0.92435(13) 0.0227(6) Uani 1 1 d . U . . .
C15 C 0.26971(11) 1.3794(3) 0.96103(14) 0.0249(6) Uani 1 1 d . U . . .
H15A H 0.2976 1.4200 0.9790 0.030 Uiso 1 1 calc R U . . .
C16 C 0.23213(11) 1.4255(3) 0.97026(14) 0.0252(6) Uani 1 1 d . U . . .
H16A H 0.2342 1.4991 0.9942 0.030 Uiso 1 1 calc R U . . .
C17 C 0.19147(11) 1.3619(3) 0.94373(14) 0.0245(6) Uani 1 1 d . U . . .
H17A H 0.1665 1.3925 0.9512 0.029 Uiso 1 1 calc R U . . .
C18 C 0.22285(10) 1.2153(3) 0.89771(13) 0.0223(6) Uani 1 1 d . U . . .
H18A H 0.2197 1.1455 0.8718 0.027 Uiso 1 1 calc R U . . .
C19 C 0.68020(11) 0.4008(4) 0.91717(15) 0.0285(7) Uani 1 1 d . U . . .
H19A H 0.7012 0.4421 0.9046 0.034 Uiso 1 1 calc R U . . .
C20 C 0.69098(12) 0.2779(4) 0.94556(16) 0.0343(7) Uani 1 1 d . U . . .
H20A H 0.7191 0.2388 0.9524 0.041 Uiso 1 1 calc R U . . .
C21 C 0.66066(12) 0.2122(4) 0.96404(16) 0.0334(7) Uani 1 1 d . U . . .
H21A H 0.6682 0.1310 0.9845 0.040 Uiso 1 1 calc R U . . .
C22 C 0.61846(11) 0.2712(4) 0.95106(14) 0.0270(6) Uani 1 1 d . U . . .
C23 C 0.61016(11) 0.3971(4) 0.92322(14) 0.0261(6) Uani 1 1 d . U . . .
H23A H 0.5821 0.4378 0.9154 0.031 Uiso 1 1 calc R U . . .
C24 C 0.57788(11) 0.0780(4) 0.97368(15) 0.0275(6) Uani 1 1 d . U . . .
C25 C 0.53726(11) 0.0413(4) 0.98757(14) 0.0271(7) Uani 1 1 d . U . . .
C26 C 0.51356(13) 0.1357(4) 1.00601(18) 0.0395(8) Uani 1 1 d . U . . .
H26A H 0.5226 0.2277 1.0106 0.047 Uiso 1 1 calc R U . . .
C27 C 0.47623(13) 0.0951(4) 1.01788(17) 0.0393(8) Uani 1 1 d . U . . .
H27A H 0.4601 0.1604 1.0296 0.059 Uiso 1 1 calc R U . . .
C28 C 0.62357(12) 0.5495(4) 0.76281(14) 0.0311(7) Uani 1 1 d . U . . .
C29 C 0.64335(12) 0.5573(4) 0.71758(14) 0.0284(6) Uani 1 1 d . U . . .
C30 C 0.61760(12) 0.5245(4) 0.66337(14) 0.0287(6) Uani 1 1 d . U . . .
H30A H 0.5876 0.4999 0.6544 0.034 Uiso 1 1 calc R U . . .
C31 C 0.63652(11) 0.5282(4) 0.62247(14) 0.0272(6) Uani 1 1 d . U . . .
C32 C 0.68143(11) 0.5641(4) 0.63682(14) 0.0281(6) Uani 1 1 d . U . . .
H32A H 0.6941 0.5642 0.6094 0.034 Uiso 1 1 calc R U . . .
C33 C 0.70815(11) 0.6001(4) 0.69063(14) 0.0293(6) Uani 1 1 d . U . . .
C34 C 0.68781(12) 0.5968(4) 0.73043(15) 0.0321(7) Uani 1 1 d . U . . .
H34A H 0.7046 0.6218 0.7667 0.039 Uiso 1 1 calc R U . . .
C35 C 0.60920(11) 0.4895(4) 0.56353(14) 0.0287(7) Uani 1 1 d . U . . .
C36 C 0.75766(12) 0.6401(4) 0.70529(15) 0.0348(7) Uani 1 1 d . U . . .
C37 C 0.7596(3) 0.7719(10) 0.6724(4) 0.0495(16) Uani 0.514(5) 1 d . U P A 1
H37A H 0.7434 0.8449 0.6822 0.074 Uiso 0.514(5) 1 calc R U P A 1
H37B H 0.7903 0.7992 0.6811 0.074 Uiso 0.514(5) 1 calc R U P A 1
H37C H 0.7462 0.7534 0.6334 0.074 Uiso 0.514(5) 1 calc R U P A 1
C38 C 0.7821(3) 0.5296(10) 0.6905(4) 0.0515(16) Uani 0.514(5) 1 d . U P A 1
H38A H 0.7674 0.5062 0.6521 0.077 Uiso 0.514(5) 1 calc R U P A 1
H38B H 0.8123 0.5595 0.6965 0.077 Uiso 0.514(5) 1 calc R U P A 1
H38C H 0.7829 0.4499 0.7130 0.077 Uiso 0.514(5) 1 calc R U P A 1
C39 C 0.7800(3) 0.6809(10) 0.7663(3) 0.0430(15) Uani 0.514(5) 1 d . U P A 1
H39A H 0.7632 0.7540 0.7750 0.065 Uiso 0.514(5) 1 calc R U P A 1
H39B H 0.7808 0.6024 0.7894 0.065 Uiso 0.514(5) 1 calc R U P A 1
H39C H 0.8101 0.7120 0.7729 0.065 Uiso 0.514(5) 1 calc R U P A 1
C37' C 0.7703(3) 0.6669(11) 0.6540(4) 0.0462(16) Uani 0.486(5) 1 d . U P A 2
H37D H 0.7625 0.5878 0.6300 0.069 Uiso 0.486(5) 1 calc R U P A 2
H37E H 0.7544 0.7465 0.6345 0.069 Uiso 0.486(5) 1 calc R U P A 2
H37F H 0.8021 0.6833 0.6654 0.069 Uiso 0.486(5) 1 calc R U P A 2
C38' C 0.7884(3) 0.5123(10) 0.7349(4) 0.0494(16) Uani 0.486(5) 1 d . U P A 2
H38D H 0.7803 0.4328 0.7112 0.074 Uiso 0.486(5) 1 calc R U P A 2
H38E H 0.8194 0.5347 0.7424 0.074 Uiso 0.486(5) 1 calc R U P A 2
H38F H 0.7841 0.4924 0.7692 0.074 Uiso 0.486(5) 1 calc R U P A 2
C39' C 0.7699(3) 0.7619(11) 0.7414(4) 0.0518(17) Uani 0.486(5) 1 d . U P A 2
H39D H 0.8010 0.7833 0.7495 0.078 Uiso 0.486(5) 1 calc R U P A 2
H39E H 0.7517 0.8390 0.7230 0.078 Uiso 0.486(5) 1 calc R U P A 2
H39F H 0.7649 0.7430 0.7752 0.078 Uiso 0.486(5) 1 calc R U P A 2

loop_
_atom_site_aniso_label
_atom_site_aniso_U_11
_atom_site_aniso_U_22
_atom_site_aniso_U_33
_atom_site_aniso_U_23
_atom_site_aniso_U_13
_atom_site_aniso_U_12
Ni 0.0177(2) 0.0240(2) 0.0210(2) 0.00144(18) 0.01079(16) 0.00196(18)
O1 0.0398(16) 0.0408(17) 0.098(2) -0.0226(17) 0.0427(17) -0.0027(14)
O2 0.0446(17) 0.0309(15) 0.104(3) -0.0002(16) 0.0514(18) -0.0018(13)
O3 0.0346(14) 0.0251(13) 0.0585(17) -0.0003(12) 0.0320(13) 0.0009(11)
O4 0.0263(12) 0.0395(14) 0.0235(12) -0.0077(11) 0.0142(10) -0.0057(11)
O5 0.0612(19) 0.071(2) 0.0507(17) -0.0289(16) 0.0393(16) -0.0383(17)
O6 0.0261(15) 0.127(3) 0.0439(17) -0.023(2) 0.0062(13) 0.0126(18)
O7 0.0297(13) 0.0497(16) 0.0234(12) -0.0074(12) 0.0101(11) 0.0030(12)
O8 0.0272(13) 0.0370(14) 0.0303(13) -0.0018(11) 0.0142(11) -0.0021(11)
O9 0.0375(15) 0.0276(14) 0.0277(13) 0.0044(12) 0.0206(12) 0.0083(12)
O10 0.053(3) 0.053(3) 0.048(2) 0.000 0.018(2) 0.000
O11 0.056(2) 0.142(4) 0.063(2) 0.029(2) 0.0323(19) 0.021(2)
O12 0.0486(18) 0.0418(17) 0.082(2) -0.0084(17) 0.0228(17) -0.0135(15)
N1 0.0200(14) 0.0319(16) 0.0247(14) 0.0049(12) 0.0099(12) 0.0040(12)
N2 0.0250(15) 0.0308(16) 0.0369(17) 0.0003(13) 0.0168(13) 0.0088(13)
N3 0.0212(14) 0.0259(15) 0.0381(16) -0.0032(13) 0.0188(13) -0.0014(12)
N4 0.0173(13) 0.0254(14) 0.0241(14) 0.0013(12) 0.0088(11) 0.0020(11)
N5 0.0234(14) 0.0241(14) 0.0256(14) 0.0015(12) 0.0125(12) 0.0012(12)
N6 0.0302(16) 0.0237(15) 0.057(2) 0.0062(14) 0.0316(15) 0.0046(13)
C1 0.0253(15) 0.0385(17) 0.0412(16) 0.0088(14) 0.0193(13) 0.0056(14)
C2 0.0305(15) 0.0406(17) 0.0467(17) 0.0142(15) 0.0187(14) 0.0014(14)
C3 0.0289(15) 0.0339(15) 0.0443(16) 0.0081(14) 0.0146(13) 0.0054(13)
C4 0.0249(13) 0.0313(14) 0.0348(14) 0.0021(13) 0.0160(12) 0.0040(12)
C5 0.0247(14) 0.0305(15) 0.0334(15) 0.0047(13) 0.0174(12) 0.0042(13)
C6 0.0303(13) 0.0332(14) 0.0524(15) -0.0056(13) 0.0236(12) 0.0055(12)
C7 0.0290(13) 0.0310(14) 0.0527(15) -0.0040(13) 0.0258(12) 0.0033(12)
C8 0.0419(15) 0.0364(16) 0.0789(18) -0.0053(15) 0.0378(14) -0.0026(14)
C9 0.0420(15) 0.0349(15) 0.0772(17) -0.0087(15) 0.0377(14) 0.0018(14)
C10 0.0273(13) 0.0277(14) 0.0514(15) -0.0026(13) 0.0254(12) 0.0014(12)
C11 0.0352(14) 0.0337(15) 0.0742(17) -0.0061(14) 0.0307(13) -0.0007(13)
C12 0.0377(15) 0.0340(15) 0.0760(17) -0.0100(15) 0.0310(14) 0.0018(13)
C13 0.0274(13) 0.0290(14) 0.0472(15) -0.0003(13) 0.0224(12) 0.0018(12)
C14 0.0201(12) 0.0255(13) 0.0281(13) 0.0015(12) 0.0155(11) 0.0017(12)
C15 0.0204(13) 0.0252(14) 0.0309(14) 0.0003(12) 0.0114(12) -0.0007(12)
C16 0.0251(14) 0.0236(14) 0.0295(15) -0.0011(13) 0.0128(12) 0.0019(12)
C17 0.0213(14) 0.0256(15) 0.0302(14) -0.0003(12) 0.0136(12) 0.0042(12)
C18 0.0217(13) 0.0244(14) 0.0245(13) 0.0006(12) 0.0128(11) 0.0017(12)
C19 0.0231(14) 0.0276(15) 0.0417(16) 0.0030(14) 0.0200(13) 0.0000(13)
C20 0.0254(15) 0.0297(15) 0.0520(17) 0.0076(15) 0.0190(14) 0.0042(13)
C21 0.0291(14) 0.0267(14) 0.0486(16) 0.0090(14) 0.0188(13) 0.0041(13)
C22 0.0263(13) 0.0239(13) 0.0380(14) 0.0014(12) 0.0202(12) 0.0003(12)
C23 0.0237(14) 0.0251(14) 0.0362(15) 0.0023(13) 0.0189(12) 0.0022(12)
C24 0.0284(14) 0.0251(14) 0.0380(14) 0.0017(12) 0.0229(12) 0.0007(12)
C25 0.0285(15) 0.0242(15) 0.0385(16) 0.0013(13) 0.0242(13) -0.0002(13)
C26 0.0414(18) 0.0275(17) 0.064(2) -0.0020(16) 0.0357(16) -0.0036(15)
C27 0.0411(17) 0.0288(17) 0.063(2) -0.0025(16) 0.0369(16) 0.0010(15)
C28 0.0332(15) 0.0362(16) 0.0295(15) -0.0057(14) 0.0180(13) -0.0036(14)
C29 0.0314(13) 0.0322(14) 0.0267(13) -0.0049(12) 0.0164(11) -0.0031(12)
C30 0.0263(13) 0.0331(14) 0.0304(13) -0.0057(12) 0.0147(11) -0.0026(12)
C31 0.0278(13) 0.0295(14) 0.0272(13) -0.0038(12) 0.0134(11) 0.0009(12)
C32 0.0286(13) 0.0341(14) 0.0270(13) -0.0030(12) 0.0165(11) -0.0012(12)
C33 0.0285(13) 0.0330(14) 0.0297(13) -0.0033(12) 0.0145(11) -0.0038(12)
C34 0.0328(13) 0.0376(14) 0.0282(13) -0.0054(12) 0.0136(11) -0.0056(12)
C35 0.0259(15) 0.0340(16) 0.0277(15) -0.0029(13) 0.0112(13) -0.0003(13)
C36 0.0301(15) 0.0447(17) 0.0321(15) -0.0043(14) 0.0143(13) -0.0061(14)
C37 0.040(3) 0.058(3) 0.047(3) 0.004(3) 0.011(2) -0.012(3)
C38 0.036(3) 0.059(3) 0.056(3) -0.011(3) 0.011(3) -0.005(3)
C39 0.033(3) 0.056(3) 0.037(3) 0.000(3) 0.008(2) -0.009(3)
C37' 0.036(3) 0.060(3) 0.044(3) 0.002(3) 0.016(3) -0.013(3)
C38' 0.035(3) 0.056(3) 0.050(3) 0.006(3) 0.007(3) -0.008(3)
C39' 0.043(3) 0.055(3) 0.053(3) -0.009(3) 0.012(3) -0.011(3)

loop_
_atom_type_symbol
_atom_type_description
_atom_type_scat_dispersion_real
_atom_type_scat_dispersion_imag
_atom_type_scat_source
C C 0.0033 0.0016 'International Tables Vol C Tables 4.2.6.8 and 6.1.1.4'
H H 0.0000 0.0000 'International Tables Vol C Tables 4.2.6.8 and 6.1.1.4'
N N 0.0061 0.0033 'International Tables Vol C Tables 4.2.6.8 and 6.1.1.4'
O O 0.0106 0.0060 'International Tables Vol C Tables 4.2.6.8 and 6.1.1.4'
Ni Ni 0.3393 1.1124 'International Tables Vol C Tables 4.2.6.8 and 6.1.1.4'

loop_
_geom_angle_atom_site_label_1
_geom_angle_atom_site_label_2
_geom_angle_atom_site_label_3
_geom_angle
_geom_angle_site_symmetry_1
_geom_angle_site_symmetry_3
_geom_angle_publ_flag
O4 Ni O8 90.49(9) . . ?
O4 Ni O9 178.11(10) . . ?
O8 Ni O9 91.39(10) . . ?
O4 Ni N1 94.34(10) . . ?
O8 Ni N1 89.53(10) . . ?
O9 Ni N1 85.92(11) . . ?
O4 Ni N5 94.77(10) . . ?
O8 Ni N5 83.52(10) . . ?
O9 Ni N5 85.20(11) . . ?
N1 Ni N5 168.59(10) . . ?
O4 Ni N4 85.97(9) . 3_545 ?
O8 Ni N4 176.40(9) . 3_545 ?
O9 Ni N4 92.16(10) . 3_545 ?
N1 Ni N4 90.14(11) . 3_545 ?
N5 Ni N4 97.35(10) . 3_545 ?
C28 O4 Ni 130.5(2) . . ?
Ni O8 H8C 109.0 . . ?
Ni O8 H8D 109.0 . . ?
H8C O8 H8D 107.8 . . ?
Ni O9 H9C 125(3) . . ?
Ni O9 H9D 125(4) . . ?
H9C O9 H9D 107(4) . . ?
H11B O11 H11C 109.3 . . ?
H12C O12 H12D 108.5 . . ?
C1 N1 C5 117.8(3) . . ?
C1 N1 Ni 123.8(2) . . ?
C5 N1 Ni 118.4(2) . . ?
C6 N2 C4 123.4(3) . . ?
C6 N2 H2A 118.3 . . ?
C4 N2 H2A 118.3 . . ?
C13 N3 C14 124.6(3) . . ?
C13 N3 H3A 117.7 . . ?
C14 N3 H3A 117.7 . . ?
C17 N4 C18 117.4(3) . . ?
C17 N4 Ni 119.9(2) . 3_455 ?
C18 N4 Ni 122.6(2) . 3_455 ?
C19 N5 C23 117.6(3) . . ?
C19 N5 Ni 125.7(2) . . ?
C23 N5 Ni 116.7(2) . . ?
C24 N6 C22 126.0(3) . . ?
C24 N6 H6A 117.0 . . ?
C22 N6 H6A 117.0 . . ?
N1 C1 C2 122.4(3) . . ?
N1 C1 H1A 118.8 . . ?
C2 C1 H1A 118.8 . . ?
C3 C2 C1 119.4(3) . . ?
C3 C2 H2B 120.3 . . ?
C1 C2 H2B 120.3 . . ?
C2 C3 C4 118.8(3) . . ?
C2 C3 H3B 120.6 . . ?
C4 C3 H3B 120.6 . . ?
C3 C4 C5 118.2(3) . . ?
C3 C4 N2 120.8(3) . . ?
C5 C4 N2 120.9(3) . . ?
N1 C5 C4 123.4(3) . . ?
N1 C5 H5A 118.3 . . ?
C4 C5 H5A 118.3 . . ?
O1 C6 N2 122.2(3) . . ?
O1 C6 C7 119.9(3) . . ?
N2 C6 C7 117.9(3) . . ?
C8 C7 C12 117.9(3) . . ?
C8 C7 C6 124.3(4) . . ?
C12 C7 C6 117.7(3) . . ?
C7 C8 C9 120.0(4) . . ?
C7 C8 H8B 120.0 . . ?
C9 C8 H8B 120.0 . . ?
C10 C9 C8 121.9(4) . . ?
C10 C9 H9B 119.1 . . ?
C8 C9 H9B 119.1 . . ?
C11 C10 C9 117.8(3) . . ?
C11 C10 C13 118.3(3) . . ?
C9 C10 C13 123.8(3) . . ?
C10 C11 C12 120.9(4) . . ?
C10 C11 H11A 119.5 . . ?
C12 C11 H11A 119.5 . . ?
C7 C12 C11 121.3(4) . . ?
C7 C12 H12A 119.3 . . ?
C11 C12 H12A 119.3 . . ?
O2 C13 N3 122.2(3) . . ?
O2 C13 C10 121.5(3) . . ?
N3 C13 C10 116.3(3) . . ?
C18 C14 C15 118.7(3) . . ?
C18 C14 N3 122.0(3) . . ?
C15 C14 N3 119.3(3) . . ?
C16 C15 C14 118.6(3) . . ?
C16 C15 H15A 120.7 . . ?
C14 C15 H15A 120.7 . . ?
C15 C16 C17 119.4(3) . . ?
C15 C16 H16A 120.3 . . ?
C17 C16 H16A 120.3 . . ?
N4 C17 C16 123.0(3) . . ?
N4 C17 H17A 118.5 . . ?
C16 C17 H17A 118.5 . . ?
N4 C18 C14 122.9(3) . . ?
N4 C18 H18A 118.6 . . ?
C14 C18 H18A 118.6 . . ?
N5 C19 C20 122.1(3) . . ?
N5 C19 H19A 119.0 . . ?
C20 C19 H19A 119.0 . . ?
C21 C20 C19 120.8(3) . . ?
C21 C20 H20A 119.6 . . ?
C19 C20 H20A 119.6 . . ?
C20 C21 C22 117.7(3) . . ?
C20 C21 H21A 121.2 . . ?
C22 C21 H21A 121.2 . . ?
C21 C22 C23 118.4(3) . . ?
C21 C22 N6 124.2(3) . . ?
C23 C22 N6 117.4(3) . . ?
N5 C23 C22 123.3(3) . . ?
N5 C23 H23A 118.3 . . ?
C22 C23 H23A 118.3 . . ?
O3 C24 N6 122.7(3) . . ?
O3 C24 C25 121.1(3) . . ?
N6 C24 C25 116.2(3) . . ?
C26 C25 C27 118.8(3) . 5_657 ?
C26 C25 C24 123.4(3) . . ?
C27 C25 C24 117.8(3) 5_657 . ?
C25 C26 C27 120.5(3) . . ?
C25 C26 H26A 119.7 . . ?
C27 C26 H26A 119.7 . . ?
C25 C27 C26 120.6(3) 5_657 . ?
C25 C27 H27A 119.7 5_657 . ?
C26 C27 H27A 119.7 . . ?
O4 C28 O5 125.2(3) . . ?
O4 C28 C29 117.0(3) . . ?
O5 C28 C29 117.8(3) . . ?
C30 C29 C34 119.6(3) . . ?
C30 C29 C28 120.6(3) . . ?
C34 C29 C28 119.8(3) . . ?
C29 C30 C31 120.1(3) . . ?
C29 C30 H30A 120.0 . . ?
C31 C30 H30A 120.0 . . ?
C32 C31 C30 119.1(3) . . ?
C32 C31 C35 120.2(3) . . ?
C30 C31 C35 120.7(3) . . ?
C31 C32 C33 122.5(3) . . ?
C31 C32 H32A 118.8 . . ?
C33 C32 H32A 118.8 . . ?
C32 C33 C34 116.7(3) . . ?
C32 C33 C36 121.4(3) . . ?
C34 C33 C36 121.9(3) . . ?
C29 C34 C33 122.0(3) . . ?
C29 C34 H34A 119.0 . . ?
C33 C34 H34A 119.0 . . ?
O6 C35 O7 124.6(3) . . ?
O6 C35 C31 118.8(3) . . ?
O7 C35 C31 116.7(3) . . ?
C38 C36 C39 111.3(6) . . ?
C38 C36 C33 110.4(4) . . ?
C39' C36 C33 112.2(5) . . ?
C39 C36 C33 112.4(4) . . ?
C39' C36 C37' 108.6(6) . . ?
C33 C36 C37' 113.0(4) . . ?
C38 C36 C37 109.5(6) . . ?
C39 C36 C37 104.9(5) . . ?
C33 C36 C37 108.0(4) . . ?
C39' C36 C38' 109.8(6) . . ?
C33 C36 C38' 109.0(4) . . ?
C37' C36 C38' 103.9(5) . . ?
C36 C37 H37A 109.5 . . ?
C36 C37 H37B 109.5 . . ?
H37A C37 H37B 109.5 . . ?
C36 C37 H37C 109.5 . . ?
H37A C37 H37C 109.5 . . ?
H37B C37 H37C 109.5 . . ?
C36 C38 H38A 109.5 . . ?
C36 C38 H38B 109.5 . . ?
H38A C38 H38B 109.5 . . ?
C36 C38 H38C 109.5 . . ?
H38A C38 H38C 109.5 . . ?
H38B C38 H38C 109.5 . . ?
C36 C39 H39A 109.5 . . ?
C36 C39 H39B 109.5 . . ?
H39A C39 H39B 109.5 . . ?
C36 C39 H39C 109.5 . . ?
H39A C39 H39C 109.5 . . ?
H39B C39 H39C 109.5 . . ?
C36 C37' H37D 109.5 . . ?
C36 C37' H37E 109.5 . . ?
H37D C37' H37E 109.5 . . ?
C36 C37' H37F 109.5 . . ?
H37D C37' H37F 109.5 . . ?
H37E C37' H37F 109.5 . . ?
C36 C38' H38D 109.5 . . ?
C36 C38' H38E 109.5 . . ?
H38D C38' H38E 109.5 . . ?
C36 C38' H38F 109.5 . . ?
H38D C38' H38F 109.5 . . ?
H38E C38' H38F 109.5 . . ?
C36 C39' H39D 109.5 . . ?
C36 C39' H39E 109.5 . . ?
H39D C39' H39E 109.5 . . ?
C36 C39' H39F 109.5 . . ?
H39D C39' H39F 109.5 . . ?
H39E C39' H39F 109.5 . . ?

loop_
_geom_bond_atom_site_label_1
_geom_bond_atom_site_label_2
_geom_bond_distance
_geom_bond_site_symmetry_2
_geom_bond_publ_flag
Ni O4 2.039(2) . ?
Ni O8 2.093(2) . ?
Ni O9 2.113(2) . ?
Ni N1 2.125(3) . ?
Ni N5 2.132(3) . ?
Ni N4 2.133(3) 3_545 ?
O1 C6 1.221(4) . ?
O2 C13 1.215(4) . ?
O3 C24 1.223(4) . ?
O4 C28 1.252(4) . ?
O5 C28 1.253(4) . ?
O6 C35 1.236(4) . ?
O7 C35 1.251(4) . ?
O8 H8C 0.8500 . ?
O8 H8D 0.8499 . ?
O9 H9C 0.89(5) . ?
O9 H9D 0.76(5) . ?
O10 H10C 0.8501 . ?
O11 H11B 0.8502 . ?
O11 H11C 0.8501 . ?
O12 H12C 0.8493 . ?
O12 H12D 0.8489 . ?
N1 C1 1.333(4) . ?
N1 C5 1.335(4) . ?
N2 C6 1.353(5) . ?
N2 C4 1.417(4) . ?
N2 H2A 0.8600 . ?
N3 C13 1.360(5) . ?
N3 C14 1.411(4) . ?
N3 H3A 0.8600 . ?
N4 C17 1.341(4) . ?
N4 C18 1.342(4) . ?
N4 Ni 2.133(3) 3_455 ?
N5 C19 1.338(4) . ?
N5 C23 1.339(4) . ?
N6 C24 1.351(4) . ?
N6 C22 1.406(4) . ?
N6 H6A 0.8600 . ?
C1 C2 1.384(5) . ?
C1 H1A 0.9300 . ?
C2 C3 1.377(5) . ?
C2 H2B 0.9300 . ?
C3 C4 1.379(5) . ?
C3 H3B 0.9300 . ?
C4 C5 1.387(5) . ?
C5 H5A 0.9300 . ?
C6 C7 1.500(5) . ?
C7 C8 1.365(5) . ?
C7 C12 1.377(5) . ?
C8 C9 1.394(5) . ?
C8 H8B 0.9300 . ?
C9 C10 1.361(5) . ?
C9 H9B 0.9300 . ?
C10 C11 1.361(5) . ?
C10 C13 1.500(4) . ?
C11 C12 1.380(5) . ?
C11 H11A 0.9300 . ?
C12 H12A 0.9300 . ?
C14 C18 1.386(4) . ?
C14 C15 1.386(5) . ?
C15 C16 1.374(4) . ?
C15 H15A 0.9300 . ?
C16 C17 1.377(5) . ?
C16 H16A 0.9300 . ?
C17 H17A 0.9300 . ?
C18 H18A 0.9300 . ?
C19 C20 1.374(5) . ?
C19 H19A 0.9300 . ?
C20 C21 1.374(5) . ?
C20 H20A 0.9300 . ?
C21 C22 1.387(5) . ?
C21 H21A 0.9300 . ?
C22 C23 1.391(5) . ?
C23 H23A 0.9300 . ?
C24 C25 1.501(4) . ?
C25 C26 1.373(5) . ?
C25 C27 1.379(5) 5_657 ?
C26 C27 1.385(5) . ?
C26 H26A 0.9300 . ?
C27 C25 1.379(5) 5_657 ?
C27 H27A 0.9300 . ?
C28 C29 1.511(4) . ?
C29 C30 1.384(5) . ?
C29 C34 1.388(5) . ?
C30 C31 1.388(4) . ?
C30 H30A 0.9300 . ?
C31 C32 1.388(5) . ?
C31 C35 1.508(5) . ?
C32 C33 1.391(5) . ?
C32 H32A 0.9300 . ?
C33 C34 1.395(5) . ?
C33 C36 1.534(5) . ?
C34 H34A 0.9300 . ?
C36 C38 1.452(9) . ?
C36 C39' 1.466(10) . ?
C36 C39 1.533(8) . ?
C36 C37' 1.537(9) . ?
C36 C37 1.545(9) . ?
C36 C38' 1.595(10) . ?
C37 H37A 0.9600 . ?
C37 H37B 0.9600 . ?
C37 H37C 0.9600 . ?
C38 H38A 0.9600 . ?
C38 H38B 0.9600 . ?
C38 H38C 0.9600 . ?
C39 H39A 0.9600 . ?
C39 H39B 0.9600 . ?
C39 H39C 0.9600 . ?
C37' H37D 0.9600 . ?
C37' H37E 0.9600 . ?
C37' H37F 0.9600 . ?
C38' H38D 0.9600 . ?
C38' H38E 0.9600 . ?
C38' H38F 0.9600 . ?
C39' H39D 0.9600 . ?
C39' H39E 0.9600 . ?
C39' H39F 0.9600 . ?
